data_7056049
loop_
_publ_author_name
'Durini, Sara'
'Ardizzoia, G. Attilio'
'Therrien, Bruno'
'Brenna, Stefano'

_publ_section_title
;
 Tuning the fluorescence emission in mononuclear heteroleptic trigonal
 silver(i) complexes
;
_journal_issue 8
_journal_name_full 'New J. Chem.'
_journal_page_first 3006
_journal_paper_doi 10.1039/C6NJ04058F
_journal_volume 41
_journal_year 2017
_chemical_formula_moiety 'C36 H28 Ag N3 O P, N O3'
_chemical_formula_sum 'C36 H28 Ag N4 O4 P'
_chemical_formula_weight 719.46
_space_group_crystal_system monoclinic
_space_group_IT_number 15
_space_group_name_Hall '-C 2yc'
_space_group_name_H-M_alt 'C 1 2/c 1'
_symmetry_space_group_name_Hall '-C 2yc'
_symmetry_space_group_name_H-M 'C 1 2/c 1'
_atom_sites_solution_hydrogens mixed
_audit_creation_method SHELXL-2014/7
_audit_update_record
;
2017-02-21 deposited with the CCDC.
2017-03-08 downloaded from the CCDC.
;
_cell_angle_alpha 90
_cell_angle_beta 108.445(4)
_cell_angle_gamma 90
_cell_formula_units_Z 8
_cell_length_a 30.9447(16)
_cell_length_b 9.9074(3)
_cell_length_c 21.4664(11)
_cell_measurement_reflns_used 8000
_cell_measurement_temperature 203(2)
_cell_measurement_theta_max 28.85
_cell_measurement_theta_min 2.60
_cell_volume 6243.1(5)
_computing_cell_refinement 'CELL (Stoe IPDS Software, 2000)'
_computing_data_collection 'EXPOSE (Stoe IPDS Software, 2000)'
_computing_data_reduction 'INTEGRATE (Stoe IPDS Software, 2000)'
_computing_molecular_graphics 'ORTEP (Farrugia, 1997)'
_computing_publication_material 'SHELXL-2014/7 (Sheldrick, 2014)'
_computing_structure_refinement 'SHELXL-2014/7 (Sheldrick, 2014)'
_computing_structure_solution 'SHELXS-97 (Sheldrick, 1990)'
_diffrn_ambient_temperature 203(2)
_diffrn_detector_area_resol_mean 0.81\%A
_diffrn_measured_fraction_theta_full 1.000
_diffrn_measured_fraction_theta_max 1.000
_diffrn_measurement_device_type 'STOE IPDS'
_diffrn_measurement_method 'phi oscillation'
_diffrn_radiation_type MoK\a
_diffrn_radiation_wavelength 0.71073
_diffrn_reflns_av_R_equivalents 0.0514
_diffrn_reflns_av_unetI/netI 0.0355
_diffrn_reflns_Laue_measured_fraction_full 1.000
_diffrn_reflns_Laue_measured_fraction_max 1.000
_diffrn_reflns_limit_h_max 38
_diffrn_reflns_limit_h_min -38
_diffrn_reflns_limit_k_max 11
_diffrn_reflns_limit_k_min -12
_diffrn_reflns_limit_l_max 26
_diffrn_reflns_limit_l_min -26
_diffrn_reflns_number 43681
_diffrn_reflns_point_group_measured_fraction_full 1.000
_diffrn_reflns_point_group_measured_fraction_max 1.000
_diffrn_reflns_theta_full 25.242
_diffrn_reflns_theta_max 25.999
_diffrn_reflns_theta_min 2.000
_diffrn_source 'fine-focus sealed tube'
_exptl_absorpt_coefficient_mu 0.744
_exptl_absorpt_correction_type none
_exptl_crystal_colour yellow
_exptl_crystal_density_diffrn 1.531
_exptl_crystal_description block
_exptl_crystal_F_000 2928
_exptl_crystal_size_max 0.21
_exptl_crystal_size_mid 0.18
_exptl_crystal_size_min 0.17
_refine_diff_density_max 0.461
_refine_diff_density_min -0.329
_refine_diff_density_rms 0.049
_refine_ls_extinction_method none
_refine_ls_goodness_of_fit_ref 0.928
_refine_ls_hydrogen_treatment constr
_refine_ls_matrix_type full
_refine_ls_number_parameters 436
_refine_ls_number_reflns 6130
_refine_ls_number_restraints 25
_refine_ls_restrained_S_all 0.939
_refine_ls_R_factor_all 0.0411
_refine_ls_R_factor_gt 0.0260
_refine_ls_shift/su_max 0.001
_refine_ls_shift/su_mean 0.000
_refine_ls_structure_factor_coef Fsqd
_refine_ls_weighting_details 'w=1/[\s^2^(Fo^2^)+(0.0298P)^2^] where P=(Fo^2^+2Fc^2^)/3'
_refine_ls_weighting_scheme calc
_refine_ls_wR_factor_gt 0.0509
_refine_ls_wR_factor_ref 0.0533
_reflns_Friedel_coverage 0.000
_reflns_number_gt 4828
_reflns_number_total 6130
_reflns_threshold_expression 'I > 2\s(I)'
_cod_data_source_file c6nj04058f2.cif
_cod_data_source_block complex1
_cod_depositor_comments 'Adding full bibliography for 7056048--7056051.cif.'
_cod_database_code 7056049
_shelx_shelxl_version_number 2014/7
_shelx_space_group_comment
;
The symmetry employed for this shelxl refinement is uniquely defined
by the following loop, which should always be used as a source of
symmetry information in preference to the above space-group names.
They are only intended as comments.
;

loop_
_space_group_symop_operation_xyz
'x, y, z'
'-x, y, -z+1/2'
'x+1/2, y+1/2, z'
'-x+1/2, y+1/2, -z+1/2'
'-x, -y, -z'
'x, -y, z-1/2'
'-x+1/2, -y+1/2, -z'
'x+1/2, -y+1/2, z-1/2'

loop_
_atom_site_label
_atom_site_type_symbol
_atom_site_fract_x
_atom_site_fract_y
_atom_site_fract_z
_atom_site_U_iso_or_equiv
_atom_site_adp_type
_atom_site_occupancy
_atom_site_site_symmetry_order
_atom_site_calc_flag
_atom_site_refinement_flags_posn
_atom_site_refinement_flags_adp
_atom_site_refinement_flags_occupancy
_atom_site_disorder_assembly
_atom_site_disorder_group
C1 C -0.04421(7) 0.5579(2) 0.10526(11) 0.0340(5) Uani 1 1 d . . . . .
H1 H -0.0361 0.6036 0.1451 0.041 Uiso 1 1 calc R U . . .
C2 C -0.08519(7) 0.5904(3) 0.05874(12) 0.0390(5) Uani 1 1 d . . . . .
H2 H -0.1041 0.6565 0.0669 0.047 Uiso 1 1 calc R U . . .
C3 C -0.09725(7) 0.5218(3) -0.00013(12) 0.0412(6) Uani 1 1 d . . . . .
H3 H -0.1246 0.5408 -0.0326 0.049 Uiso 1 1 calc R U . . .
C4 C -0.06824(7) 0.4245(3) -0.01028(11) 0.0354(5) Uani 1 1 d . . . . .
H4 H -0.0761 0.3774 -0.0498 0.043 Uiso 1 1 calc R U . . .
C5 C -0.02717(6) 0.3968(2) 0.03860(10) 0.0256(4) Uani 1 1 d . . . . .
C6 C 0.00578(6) 0.2958(2) 0.03252(9) 0.0232(4) Uani 1 1 d . . . . .
C7 C 0.00527(6) 0.2076(2) -0.01815(9) 0.0248(4) Uani 1 1 d . . . . .
C8 C -0.02448(7) 0.1733(2) -0.08178(10) 0.0316(5) Uani 1 1 d . . . . .
H8 H -0.0513 0.2217 -0.1001 0.038 Uiso 1 1 calc R U . . .
C9 C -0.01360(8) 0.0703(3) -0.11537(10) 0.0365(5) Uani 1 1 d . . . . .
H9 H -0.0332 0.0479 -0.1567 0.044 Uiso 1 1 calc R U . . .
C10 C 0.02724(8) -0.0041(2) -0.08865(10) 0.0347(5) Uani 1 1 d . . . . .
H10 H 0.0339 -0.0756 -0.1122 0.042 Uiso 1 1 calc R U . . .
C11 C 0.05655(7) 0.0283(2) -0.02920(10) 0.0298(5) Uani 1 1 d . . . . .
H11 H 0.0834 -0.0203 -0.0117 0.036 Uiso 1 1 calc R U . . .
C12 C 0.06945(6) 0.1811(2) 0.06738(9) 0.0235(4) Uani 1 1 d . . . . .
C13 C 0.11373(7) 0.1312(2) 0.10890(10) 0.0260(4) Uani 1 1 d . . . . .
C14 C 0.12010(7) 0.1032(2) 0.17528(10) 0.0294(5) Uani 1 1 d . . . . .
H14 H 0.0958 0.1128 0.1916 0.035 Uiso 1 1 calc R U . . .
C15 C 0.16192(8) 0.0614(2) 0.21690(11) 0.0389(6) Uani 1 1 d . . . . .
H15 H 0.1655 0.0422 0.2607 0.047 Uiso 1 1 calc R U . . .
C16 C 0.19833(8) 0.0482(3) 0.19313(12) 0.0429(6) Uani 1 1 d . . . . .
H16 H 0.2264 0.0198 0.2211 0.052 Uiso 1 1 calc R U . . .
C17 C 0.19340(7) 0.0767(3) 0.12841(12) 0.0381(5) Uani 1 1 d . . . . .
H17 H 0.2181 0.0672 0.1129 0.046 Uiso 1 1 calc R U . . .
C18 C 0.15147(7) 0.1198(2) 0.08617(10) 0.0294(5) Uani 1 1 d . . . . .
C19 C 0.16473(7) 0.5322(2) 0.20770(10) 0.0296(5) Uani 1 1 d . . . . .
C20 C 0.18507(7) 0.4198(3) 0.18935(11) 0.0353(5) Uani 1 1 d . . . . .
H20 H 0.1790 0.3341 0.2022 0.042 Uiso 1 1 calc R U . . .
C21 C 0.21419(8) 0.4346(3) 0.15218(12) 0.0416(6) Uani 1 1 d . . . . .
H21 H 0.2277 0.3590 0.1406 0.050 Uiso 1 1 calc R U . . .
C22 C 0.22308(9) 0.5602(3) 0.13239(13) 0.0501(7) Uani 1 1 d . . . . .
H22 H 0.2424 0.5699 0.1072 0.060 Uiso 1 1 calc R U . . .
C23 C 0.20308(10) 0.6725(3) 0.15004(15) 0.0567(8) Uani 1 1 d . . . . .
H23 H 0.2091 0.7578 0.1367 0.068 Uiso 1 1 calc R U . . .
C24 C 0.17411(9) 0.6588(3) 0.18756(13) 0.0450(6) Uani 1 1 d . . . . .
H24 H 0.1609 0.7350 0.1992 0.054 Uiso 1 1 calc R U . . .
C25 C 0.14600(7) 0.4024(2) 0.31972(10) 0.0284(4) Uani 1 1 d . . . . .
C26 C 0.19238(8) 0.3957(3) 0.35256(13) 0.0501(7) Uani 1 1 d . . . . .
H26 H 0.2129 0.4379 0.3353 0.060 Uiso 1 1 calc R U . . .
C27 C 0.20792(10) 0.3255(4) 0.41143(14) 0.0671(9) Uani 1 1 d . . . . .
H27 H 0.2390 0.3207 0.4335 0.081 Uiso 1 1 calc R U . . .
C28 C 0.17779(10) 0.2629(3) 0.43750(13) 0.0557(7) Uani 1 1 d . . . . .
H28 H 0.1885 0.2174 0.4773 0.067 Uiso 1 1 calc R U . . .
C29 C 0.13211(9) 0.2682(3) 0.40450(12) 0.0422(6) Uani 1 1 d . . . . .
H29 H 0.1117 0.2253 0.4218 0.051 Uiso 1 1 calc R U . . .
C30 C 0.11610(7) 0.3368(2) 0.34559(11) 0.0334(5) Uani 1 1 d . . . . .
H30 H 0.0850 0.3390 0.3232 0.040 Uiso 1 1 calc R U . . .
C31 C 0.11653(7) 0.6708(2) 0.28290(10) 0.0282(4) Uani 1 1 d . . . . .
C32 C 0.15365(8) 0.7290(3) 0.33078(11) 0.0381(5) Uani 1 1 d . . . . .
H32 H 0.1813 0.6832 0.3452 0.046 Uiso 1 1 calc R U . . .
C33 C 0.14945(10) 0.8538(3) 0.35670(13) 0.0476(7) Uani 1 1 d . . . . .
H33 H 0.1743 0.8921 0.3884 0.057 Uiso 1 1 calc R U . . .
C34 C 0.10867(10) 0.9217(3) 0.33582(13) 0.0515(7) Uani 1 1 d . . . . .
H34 H 0.1061 1.0060 0.3533 0.062 Uiso 1 1 calc R U . . .
C35 C 0.07160(10) 0.8659(3) 0.28924(13) 0.0466(6) Uani 1 1 d . . . . .
H35 H 0.0441 0.9123 0.2756 0.056 Uiso 1 1 calc R U . . .
C36 C 0.07535(8) 0.7401(2) 0.26252(11) 0.0351(5) Uani 1 1 d . . . . .
H36 H 0.0503 0.7024 0.2310 0.042 Uiso 1 1 calc R U . . .
Ag Ag 0.05455(2) 0.41371(2) 0.17335(2) 0.02821(5) Uani 1 1 d . . . . .
N1 N -0.01553(6) 0.46462(18) 0.09626(8) 0.0276(4) Uani 1 1 d . . . . .
N2 N 0.04521(5) 0.27615(17) 0.08393(8) 0.0233(3) Uani 1 1 d . . . . .
N3 N 0.04623(5) 0.13441(17) 0.00521(8) 0.0236(4) Uani 1 1 d . . . . .
N4 N 0.0000 0.2418(3) 0.2500 0.0285(6) Uani 1 2 d S T P . .
O1 O 0.14584(5) 0.15403(18) 0.02271(7) 0.0372(4) Uani 1 1 d . . . . .
H1A H 0.1706 0.1740 0.0189 0.056 Uiso 1 1 calc R U . . .
O2 O 0.02396(6) 0.1823(2) 0.22215(9) 0.0570(5) Uani 1 1 d . . . . .
O3 O 0.0000 0.3679(2) 0.2500 0.0415(6) Uani 1 2 d S T P . .
P P 0.12088(2) 0.50703(6) 0.24702(3) 0.02591(12) Uani 1 1 d . . . . .
N5 N 0.24756(19) 0.2986(6) -0.0040(2) 0.0523(11) Uani 0.5 1 d D U P A -1
O4 O 0.2553(3) 0.1975(9) -0.0263(5) 0.144(3) Uani 0.5 1 d D U P A -1
O5 O 0.27383(13) 0.3907(5) -0.0008(2) 0.0726(12) Uani 0.5 1 d D U P A -1
O6 O 0.21320(19) 0.3101(6) 0.0130(3) 0.105(2) Uani 0.5 1 d D U P A -1

loop_
_atom_site_aniso_label
_atom_site_aniso_U_11
_atom_site_aniso_U_22
_atom_site_aniso_U_33
_atom_site_aniso_U_23
_atom_site_aniso_U_13
_atom_site_aniso_U_12
C1 0.0312(11) 0.0356(14) 0.0385(12) 0.0018(10) 0.0158(10) 0.0027(9)
C2 0.0315(11) 0.0381(13) 0.0516(14) 0.0094(13) 0.0189(10) 0.0069(11)
C3 0.0256(11) 0.0477(15) 0.0456(14) 0.0165(12) 0.0045(10) 0.0073(10)
C4 0.0300(11) 0.0396(13) 0.0317(11) 0.0047(11) 0.0026(9) 0.0020(11)
C5 0.0222(9) 0.0268(12) 0.0272(10) 0.0067(9) 0.0068(8) -0.0051(8)
C6 0.0199(9) 0.0265(11) 0.0205(9) 0.0036(8) 0.0026(7) -0.0033(8)
C7 0.0226(9) 0.0281(11) 0.0219(10) 0.0035(8) 0.0047(8) -0.0066(8)
C8 0.0262(10) 0.0424(14) 0.0226(10) 0.0013(10) 0.0027(8) -0.0087(10)
C9 0.0387(12) 0.0471(15) 0.0219(10) -0.0060(10) 0.0069(9) -0.0179(11)
C10 0.0422(13) 0.0364(13) 0.0296(11) -0.0098(10) 0.0171(10) -0.0146(10)
C11 0.0337(11) 0.0279(11) 0.0301(11) -0.0024(9) 0.0134(9) -0.0046(9)
C12 0.0239(9) 0.0239(10) 0.0212(9) 0.0006(8) 0.0049(8) -0.0053(8)
C13 0.0262(10) 0.0211(11) 0.0259(10) -0.0004(8) 0.0015(8) -0.0008(8)
C14 0.0290(10) 0.0268(12) 0.0297(10) 0.0021(9) 0.0057(8) -0.0032(9)
C15 0.0403(12) 0.0387(15) 0.0301(11) 0.0112(10) 0.0002(10) 0.0011(10)
C16 0.0303(12) 0.0422(15) 0.0455(14) 0.0073(11) -0.0033(10) 0.0103(10)
C17 0.0283(11) 0.0384(13) 0.0445(13) 0.0015(12) 0.0070(9) 0.0072(11)
C18 0.0294(10) 0.0261(12) 0.0303(11) 0.0005(9) 0.0062(9) 0.0017(8)
C19 0.0257(10) 0.0329(12) 0.0289(11) -0.0060(9) 0.0066(9) -0.0067(9)
C20 0.0295(10) 0.0323(12) 0.0438(12) -0.0095(11) 0.0111(9) -0.0057(10)
C21 0.0372(12) 0.0443(16) 0.0458(13) -0.0154(12) 0.0167(10) -0.0052(11)
C22 0.0543(15) 0.0548(19) 0.0514(15) -0.0054(13) 0.0310(13) -0.0040(13)
C23 0.0728(19) 0.0435(17) 0.0699(19) 0.0072(14) 0.0456(16) -0.0021(14)
C24 0.0546(15) 0.0369(15) 0.0529(15) 0.0011(12) 0.0304(13) 0.0031(12)
C25 0.0264(10) 0.0261(11) 0.0301(10) -0.0043(10) 0.0053(8) 0.0010(9)
C26 0.0284(12) 0.070(2) 0.0471(14) 0.0106(14) 0.0046(10) 0.0002(12)
C27 0.0362(14) 0.101(3) 0.0535(17) 0.0223(18) -0.0005(13) 0.0173(16)
C28 0.0603(17) 0.0632(19) 0.0375(14) 0.0162(13) 0.0067(12) 0.0149(15)
C29 0.0516(15) 0.0369(14) 0.0383(13) 0.0022(11) 0.0143(11) -0.0032(11)
C30 0.0309(11) 0.0313(13) 0.0351(12) -0.0046(10) 0.0064(9) -0.0036(10)
C31 0.0318(11) 0.0291(12) 0.0245(10) -0.0029(9) 0.0100(9) -0.0043(9)
C32 0.0380(12) 0.0387(14) 0.0366(12) -0.0072(11) 0.0105(10) -0.0082(11)
C33 0.0620(17) 0.0457(16) 0.0423(14) -0.0196(12) 0.0268(13) -0.0226(14)
C34 0.081(2) 0.0334(14) 0.0561(16) -0.0148(13) 0.0449(15) -0.0092(15)
C35 0.0602(16) 0.0398(14) 0.0493(15) 0.0017(12) 0.0307(13) 0.0136(12)
C36 0.0392(12) 0.0374(13) 0.0305(11) -0.0024(10) 0.0137(10) 0.0017(10)
Ag 0.02441(8) 0.03205(9) 0.02469(8) -0.00440(8) 0.00283(5) -0.00511(8)
N1 0.0238(9) 0.0301(10) 0.0289(9) 0.0019(8) 0.0082(7) -0.0013(7)
N2 0.0212(8) 0.0243(9) 0.0213(8) 0.0002(7) 0.0024(6) -0.0023(7)
N3 0.0232(8) 0.0253(9) 0.0217(8) -0.0004(7) 0.0061(7) -0.0040(7)
N4 0.0233(12) 0.0363(16) 0.0228(12) 0.000 0.0028(10) 0.000
O1 0.0276(8) 0.0505(10) 0.0347(8) 0.0059(8) 0.0116(6) 0.0031(7)
O2 0.0494(11) 0.0649(13) 0.0608(12) -0.0261(10) 0.0229(9) 0.0079(9)
O3 0.0365(12) 0.0382(15) 0.0485(14) 0.000 0.0116(11) 0.000
P 0.0224(3) 0.0269(3) 0.0259(3) -0.0041(2) 0.0041(2) -0.0026(2)
N5 0.0335(18) 0.106(3) 0.023(2) 0.005(2) 0.0174(17) -0.004(2)
O4 0.109(4) 0.140(3) 0.229(10) -0.071(4) 0.119(6) -0.034(3)
O5 0.0422(19) 0.108(3) 0.075(3) 0.004(2) 0.0302(19) -0.0065(18)
O6 0.080(2) 0.123(4) 0.150(5) -0.057(4) 0.090(3) -0.042(3)

loop_
_atom_type_symbol
_atom_type_description
_atom_type_scat_dispersion_real
_atom_type_scat_dispersion_imag
_atom_type_scat_source
C C 0.0033 0.0016 'International Tables Vol C Tables 4.2.6.8 and 6.1.1.4'
H H 0.0000 0.0000 'International Tables Vol C Tables 4.2.6.8 and 6.1.1.4'
Ag Ag -0.8971 1.1015 'International Tables Vol C Tables 4.2.6.8 and 6.1.1.4'
N N 0.0061 0.0033 'International Tables Vol C Tables 4.2.6.8 and 6.1.1.4'
O O 0.0106 0.0060 'International Tables Vol C Tables 4.2.6.8 and 6.1.1.4'
P P 0.1023 0.0942 'International Tables Vol C Tables 4.2.6.8 and 6.1.1.4'

loop_
_geom_angle_atom_site_label_1
_geom_angle_atom_site_label_2
_geom_angle_atom_site_label_3
_geom_angle
_geom_angle_site_symmetry_1
N1 C1 C2 123.8(2) .
N1 C1 H1 118.1 .
C2 C1 H1 118.1 .
C3 C2 C1 117.9(2) .
C3 C2 H2 121.0 .
C1 C2 H2 121.0 .
C2 C3 C4 119.2(2) .
C2 C3 H3 120.4 .
C4 C3 H3 120.4 .
C3 C4 C5 120.1(2) .
C3 C4 H4 119.9 .
C5 C4 H4 119.9 .
N1 C5 C4 120.4(2) .
N1 C5 C6 115.44(17) .
C4 C5 C6 124.20(19) .
N2 C6 C7 109.01(17) .
N2 C6 C5 119.45(17) .
C7 C6 C5 131.53(18) .
C6 C7 N3 105.01(16) .
C6 C7 C8 138.0(2) .
N3 C7 C8 117.01(19) .
C9 C8 C7 119.8(2) .
C9 C8 H8 120.1 .
C7 C8 H8 120.1 .
C8 C9 C10 121.14(19) .
C8 C9 H9 119.4 .
C10 C9 H9 119.4 .
C11 C10 C9 120.3(2) .
C11 C10 H10 119.8 .
C9 C10 H10 119.8 .
C10 C11 N3 119.2(2) .
C10 C11 H11 120.4 .
N3 C11 H11 120.4 .
N2 C12 N3 109.46(16) .
N2 C12 C13 125.37(17) .
N3 C12 C13 125.17(18) .
C14 C13 C18 118.13(18) .
C14 C13 C12 119.27(18) .
C18 C13 C12 122.43(18) .
C15 C14 C13 121.2(2) .
C15 C14 H14 119.4 .
C13 C14 H14 119.4 .
C16 C15 C14 119.7(2) .
C16 C15 H15 120.2 .
C14 C15 H15 120.2 .
C17 C16 C15 120.7(2) .
C17 C16 H16 119.7 .
C15 C16 H16 119.7 .
C16 C17 C18 120.1(2) .
C16 C17 H17 119.9 .
C18 C17 H17 119.9 .
O1 C18 C17 121.70(19) .
O1 C18 C13 118.05(18) .
C17 C18 C13 120.2(2) .
C24 C19 C20 118.4(2) .
C24 C19 P 121.78(17) .
C20 C19 P 119.21(17) .
C21 C20 C19 120.7(2) .
C21 C20 H20 119.6 .
C19 C20 H20 119.6 .
C22 C21 C20 120.3(2) .
C22 C21 H21 119.8 .
C20 C21 H21 119.8 .
C21 C22 C23 119.6(2) .
C21 C22 H22 120.2 .
C23 C22 H22 120.2 .
C22 C23 C24 120.5(3) .
C22 C23 H23 119.8 .
C24 C23 H23 119.8 .
C19 C24 C23 120.4(2) .
C19 C24 H24 119.8 .
C23 C24 H24 119.8 .
C30 C25 C26 119.3(2) .
C30 C25 P 116.82(15) .
C26 C25 P 123.59(18) .
C25 C26 C27 119.5(2) .
C25 C26 H26 120.3 .
C27 C26 H26 120.3 .
C28 C27 C26 120.7(2) .
C28 C27 H27 119.6 .
C26 C27 H27 119.6 .
C29 C28 C27 119.6(2) .
C29 C28 H28 120.2 .
C27 C28 H28 120.2 .
C28 C29 C30 120.4(2) .
C28 C29 H29 119.8 .
C30 C29 H29 119.8 .
C29 C30 C25 120.5(2) .
C29 C30 H30 119.8 .
C25 C30 H30 119.8 .
C36 C31 C32 119.0(2) .
C36 C31 P 119.34(16) .
C32 C31 P 121.62(17) .
C33 C32 C31 120.3(2) .
C33 C32 H32 119.8 .
C31 C32 H32 119.8 .
C34 C33 C32 120.1(2) .
C34 C33 H33 120.0 .
C32 C33 H33 120.0 .
C33 C34 C35 120.6(2) .
C33 C34 H34 119.7 .
C35 C34 H34 119.7 .
C34 C35 C36 120.0(2) .
C34 C35 H35 120.0 .
C36 C35 H35 120.0 .
C31 C36 C35 120.0(2) .
C31 C36 H36 120.0 .
C35 C36 H36 120.0 .
N2 Ag N1 72.06(6) .
N2 Ag P 130.44(4) .
N1 Ag P 144.31(5) .
C1 N1 C5 118.60(18) .
C1 N1 Ag 123.95(14) .
C5 N1 Ag 117.44(13) .
C12 N2 C6 108.69(16) .
C12 N2 Ag 135.72(13) .
C6 N2 Ag 115.56(13) .
C11 N3 C12 129.47(18) .
C11 N3 C7 122.47(17) .
C12 N3 C7 107.83(16) .
O2 N4 O2 123.1(3) 2
O2 N4 O3 118.44(15) 2
O2 N4 O3 118.44(15) .
C18 O1 H1A 109.5 .
C31 P C19 103.81(10) .
C31 P C25 102.28(10) .
C19 P C25 107.10(10) .
C31 P Ag 118.06(7) .
C19 P Ag 111.17(7) .
C25 P Ag 113.35(7) .
O4 N5 O5 116.7(6) .
O4 N5 O6 120.7(6) .
O5 N5 O6 122.6(6) .

loop_
_geom_bond_atom_site_label_1
_geom_bond_atom_site_label_2
_geom_bond_distance
_geom_bond_site_symmetry_2
C1 N1 1.337(3) .
C1 C2 1.381(3) .
C1 H1 0.9300 .
C2 C3 1.379(4) .
C2 H2 0.9300 .
C3 C4 1.381(3) .
C3 H3 0.9300 .
C4 C5 1.395(3) .
C4 H4 0.9300 .
C5 N1 1.353(3) .
C5 C6 1.463(3) .
C6 N2 1.376(2) .
C6 C7 1.392(3) .
C7 N3 1.408(3) .
C7 C8 1.426(3) .
C8 C9 1.352(3) .
C8 H8 0.9300 .
C9 C10 1.418(3) .
C9 H9 0.9300 .
C10 C11 1.350(3) .
C10 H10 0.9300 .
C11 N3 1.379(3) .
C11 H11 0.9300 .
C12 N2 1.321(3) .
C12 N3 1.380(2) .
C12 C13 1.464(3) .
C13 C14 1.403(3) .
C13 C18 1.405(3) .
C14 C15 1.383(3) .
C14 H14 0.9300 .
C15 C16 1.382(3) .
C15 H15 0.9300 .
C16 C17 1.378(3) .
C16 H16 0.9300 .
C17 C18 1.394(3) .
C17 H17 0.9300 .
C18 O1 1.361(3) .
C19 C24 1.387(3) .
C19 C20 1.396(3) .
C19 P 1.828(2) .
C20 C21 1.387(3) .
C20 H20 0.9300 .
C21 C22 1.371(4) .
C21 H21 0.9300 .
C22 C23 1.383(4) .
C22 H22 0.9300 .
C23 C24 1.389(3) .
C23 H23 0.9300 .
C24 H24 0.9300 .
C25 C30 1.383(3) .
C25 C26 1.386(3) .
C25 P 1.829(2) .
C26 C27 1.388(4) .
C26 H26 0.9300 .
C27 C28 1.378(4) .
C27 H27 0.9300 .
C28 C29 1.367(4) .
C28 H28 0.9300 .
C29 C30 1.382(3) .
C29 H29 0.9300 .
C30 H30 0.9300 .
C31 C36 1.390(3) .
C31 C32 1.400(3) .
C31 P 1.820(2) .
C32 C33 1.379(4) .
C32 H32 0.9300 .
C33 C34 1.374(4) .
C33 H33 0.9300 .
C34 C35 1.377(4) .
C34 H34 0.9300 .
C35 C36 1.393(3) .
C35 H35 0.9300 .
C36 H36 0.9300 .
Ag N2 2.2965(16) .
Ag N1 2.3291(17) .
Ag P 2.3483(5) .
N4 O2 1.239(2) 2
N4 O2 1.239(2) .
N4 O3 1.249(3) .
O1 H1A 0.8200 .
N5 O4 1.168(7) .
N5 O5 1.210(7) .
N5 O6 1.234(7) .

loop_
_geom_torsion_atom_site_label_1
_geom_torsion_atom_site_label_2
_geom_torsion_atom_site_label_3
_geom_torsion_atom_site_label_4
_geom_torsion
N1 C1 C2 C3 0.5(3)
C1 C2 C3 C4 -0.1(3)
C2 C3 C4 C5 -0.2(4)
C3 C4 C5 N1 0.2(3)
C3 C4 C5 C6 -180.0(2)
N1 C5 C6 N2 0.1(3)
C4 C5 C6 N2 -179.73(19)
N1 C5 C6 C7 179.3(2)
C4 C5 C6 C7 -0.6(3)
N2 C6 C7 N3 -0.1(2)
C5 C6 C7 N3 -179.31(19)
N2 C6 C7 C8 177.9(2)
C5 C6 C7 C8 -1.3(4)
C6 C7 C8 C9 -174.9(2)
N3 C7 C8 C9 2.9(3)
C7 C8 C9 C10 -0.5(3)
C8 C9 C10 C11 -1.1(3)
C9 C10 C11 N3 0.1(3)
N2 C12 C13 C14 44.7(3)
N3 C12 C13 C14 -134.2(2)
N2 C12 C13 C18 -130.3(2)
N3 C12 C13 C18 50.8(3)
C18 C13 C14 C15 -1.9(3)
C12 C13 C14 C15 -177.2(2)
C13 C14 C15 C16 0.7(3)
C14 C15 C16 C17 0.2(4)
C15 C16 C17 C18 0.2(4)
C16 C17 C18 O1 177.3(2)
C16 C17 C18 C13 -1.6(4)
C14 C13 C18 O1 -176.52(19)
C12 C13 C18 O1 -1.4(3)
C14 C13 C18 C17 2.4(3)
C12 C13 C18 C17 177.5(2)
C24 C19 C20 C21 0.4(3)
P C19 C20 C21 171.87(17)
C19 C20 C21 C22 -0.6(4)
C20 C21 C22 C23 0.4(4)
C21 C22 C23 C24 0.0(4)
C20 C19 C24 C23 0.0(4)
P C19 C24 C23 -171.3(2)
C22 C23 C24 C19 -0.2(4)
C30 C25 C26 C27 -1.2(4)
P C25 C26 C27 172.8(2)
C25 C26 C27 C28 -0.1(5)
C26 C27 C28 C29 1.1(5)
C27 C28 C29 C30 -0.6(4)
C28 C29 C30 C25 -0.8(4)
C26 C25 C30 C29 1.7(3)
P C25 C30 C29 -172.75(18)
C36 C31 C32 C33 -0.7(3)
P C31 C32 C33 179.47(19)
C31 C32 C33 C34 0.3(4)
C32 C33 C34 C35 0.3(4)
C33 C34 C35 C36 -0.5(4)
C32 C31 C36 C35 0.6(3)
P C31 C36 C35 -179.59(17)
C34 C35 C36 C31 0.0(4)
C2 C1 N1 C5 -0.5(3)
C2 C1 N1 Ag 178.18(17)
C4 C5 N1 C1 0.2(3)
C6 C5 N1 C1 -179.68(18)
C4 C5 N1 Ag -178.59(15)
C6 C5 N1 Ag 1.5(2)
N3 C12 N2 C6 -1.0(2)
C13 C12 N2 C6 179.97(18)
N3 C12 N2 Ag -178.75(13)
C13 C12 N2 Ag 2.2(3)
C7 C6 N2 C12 0.7(2)
C5 C6 N2 C12 -179.98(17)
C7 C6 N2 Ag 178.95(12)
C5 C6 N2 Ag -1.7(2)
C10 C11 N3 C12 176.3(2)
C10 C11 N3 C7 2.5(3)
N2 C12 N3 C11 -173.56(18)
C13 C12 N3 C11 5.4(3)
N2 C12 N3 C7 0.9(2)
C13 C12 N3 C7 179.96(18)
C6 C7 N3 C11 174.49(17)
C8 C7 N3 C11 -4.0(3)
C6 C7 N3 C12 -0.5(2)
C8 C7 N3 C12 -178.99(17)
C36 C31 P C19 119.02(18)
C32 C31 P C19 -61.2(2)
C36 C31 P C25 -129.67(18)
C32 C31 P C25 50.2(2)
C36 C31 P Ag -4.5(2)
C32 C31 P Ag 175.31(15)
C24 C19 P C31 -24.8(2)
C20 C19 P C31 164.05(17)
C24 C19 P C25 -132.5(2)
C20 C19 P C25 56.31(19)
C24 C19 P Ag 103.14(19)
C20 C19 P Ag -68.02(18)
C30 C25 P C31 90.30(18)
C26 C25 P C31 -83.9(2)
C30 C25 P C19 -160.88(17)
C26 C25 P C19 24.9(2)
C30 C25 P Ag -37.89(19)
C26 C25 P Ag 147.9(2)
